data_7029351
loop_
_publ_author_name
'da Silva, Fausthon F.'
'de Oliveira, Carlos A. F.'
'Falc\~ao, Eduardo H L'
'Chojnacki, Jaroslaw'
'Neves, Jorge L.'
'Alves, S.'

_publ_section_title
;
 New lanthanide-CB[6] coordination compounds: relationships between the
 crystal structure and luminescent properties.
;
_journal_issue 14
_journal_name_full 'Dalton transactions (Cambridge, England : 2003)'
_journal_page_first 5435
_journal_page_last 5442
_journal_paper_doi 10.1039/c3dt52687a
_journal_volume 43
_journal_year 2014
_chemical_formula_moiety 'C36 H60 N24 O24 Tm2 6+, 6(Cl -), 4(H2 O), O'
_chemical_formula_sum 'C36 H68 Cl6 N24 O29 Tm2'
_chemical_formula_weight 1851.7
_space_group_IT_number 14
_symmetry_cell_setting monoclinic
_symmetry_space_group_name_Hall '-P 2ybc'
_symmetry_space_group_name_H-M 'P 1 21/c 1'
_atom_sites_solution_hydrogens geom
_atom_sites_solution_primary direct
_atom_sites_solution_secondary difmap
_audit_conform_dict_location ftp://ftp.iucr.org/pub/cif_core.dic
_audit_conform_dict_name cif_core.dic
_audit_conform_dict_version 2.4
_audit_creation_date 2013-09-06T11:59:35-00:00
_audit_creation_method 'WinGX routine CIF_UPDATE'
_cell_angle_alpha 90
_cell_angle_beta 112.690(3)
_cell_angle_gamma 90
_cell_formula_units_Z 2
_cell_length_a 12.1396(3)
_cell_length_b 19.5834(4)
_cell_length_c 14.6748(4)
_cell_measurement_reflns_used 14271
_cell_measurement_temperature 293(2)
_cell_measurement_theta_max 30.3655
_cell_measurement_theta_min 2.5619
_cell_volume 3218.70(15)
_computing_cell_refinement
;
        CrysAlisPro, Agilent Technologies,
        Version 1.171.35.15 (release 03-08-2011 CrysAlis171 .NET)
        (compiled Aug  3 2011,13:03:54)
;
_computing_data_collection
;
        CrysAlisPro, Agilent Technologies,
        Version 1.171.35.15 (release 03-08-2011 CrysAlis171 .NET)
        (compiled Aug  3 2011,13:03:54)
;
_computing_data_reduction
;
        CrysAlisPro, Agilent Technologies,
        Version 1.171.35.15 (release 03-08-2011 CrysAlis171 .NET)
        (compiled Aug  3 2011,13:03:54)
;
_computing_molecular_graphics 'DIAMOND (Putz & Brandenburg, 2002)'
_computing_publication_material 'PLATON (Spek, 2003)'
_computing_structure_refinement 'SHELXL-97 (Sheldrick, 2008)'
_computing_structure_solution 'SUPERFLIP (Palatinus & Chapuis, 2007)'
_diffrn_ambient_temperature 293(2)
_diffrn_detector_area_resol_mean 8.1883
_diffrn_measured_fraction_theta_full 0.999
_diffrn_measured_fraction_theta_max 0.999
_diffrn_measurement_device_type 'Xcalibur, Sapphire2, large Be window'
_diffrn_measurement_method '\w scans'
_diffrn_orient_matrix_UB_11 -0.0039269
_diffrn_orient_matrix_UB_12 0.0331287
_diffrn_orient_matrix_UB_13 -0.0205207
_diffrn_orient_matrix_UB_21 -0.0255419
_diffrn_orient_matrix_UB_22 -0.0140859
_diffrn_orient_matrix_UB_23 -0.0482014
_diffrn_orient_matrix_UB_31 -0.0578262
_diffrn_orient_matrix_UB_32 0.0039818
_diffrn_orient_matrix_UB_33 0.0005336
_diffrn_radiation_monochromator graphite
_diffrn_radiation_type MoK\a
_diffrn_radiation_wavelength 0.71073
_diffrn_reflns_av_R_equivalents 0.0305
_diffrn_reflns_av_unetI/netI 0.0275
_diffrn_reflns_limit_h_max 9
_diffrn_reflns_limit_h_min -14
_diffrn_reflns_limit_k_max 23
_diffrn_reflns_limit_k_min -21
_diffrn_reflns_limit_l_max 17
_diffrn_reflns_limit_l_min -13
_diffrn_reflns_number 21167
_diffrn_reflns_theta_full 25.05
_diffrn_reflns_theta_max 25.05
_diffrn_reflns_theta_min 2.57
_exptl_absorpt_coefficient_mu 3.091
_exptl_absorpt_correction_T_max 0.65
_exptl_absorpt_correction_T_min 0.483
_exptl_absorpt_correction_type analytical
_exptl_absorpt_process_details
;
        CrysAlisPro, Agilent Technologies,
        Version 1.171.35.15 (release 03-08-2011 CrysAlis171 .NET)
        (compiled Aug  3 2011,13:03:54)
Analytical numeric absorption correction using a multifaceted crystal
                        model based on expressions derived by R.C. Clark & J.S.
        (Clark, R. C. & Reid, J. S. (1995). Acta Cryst. A51, 887-897)
;
_exptl_crystal_colour colourless
_exptl_crystal_density_diffrn 1.911
_exptl_crystal_density_method 'not measured'
_exptl_crystal_description prism
_exptl_crystal_F_000 1848
_exptl_crystal_size_max 0.4144
_exptl_crystal_size_mid 0.2517
_exptl_crystal_size_min 0.1802
_refine_diff_density_max 2.203
_refine_diff_density_min -0.683
_refine_diff_density_rms 0.117
_refine_ls_extinction_method none
_refine_ls_goodness_of_fit_ref 1.081
_refine_ls_hydrogen_treatment mixed
_refine_ls_matrix_type full
_refine_ls_number_parameters 494
_refine_ls_number_reflns 5697
_refine_ls_number_restraints 25
_refine_ls_restrained_S_all 1.079
_refine_ls_R_factor_all 0.0429
_refine_ls_R_factor_gt 0.0362
_refine_ls_shift/su_max 0.039
_refine_ls_shift/su_mean 0.001
_refine_ls_structure_factor_coef Fsqd
_refine_ls_weighting_details 'calc w=1/[\s^2^(Fo^2^)+(0.0459P)^2^+8.0478P] where P=(Fo^2^+2Fc^2^)/3'
_refine_ls_weighting_scheme calc
_refine_ls_wR_factor_gt 0.0883
_refine_ls_wR_factor_ref 0.0933
_reflns_number_gt 4943
_reflns_number_total 5697
_reflns_threshold_expression >2\s(I)
_cod_data_source_file c3dt52687a.txt
_cod_data_source_block tm_cbk
_cod_original_cell_volume 3218.70(14)
_cod_database_code 7029351
_publcif_datablock.id {8cbf4215-3687-4804-a9b6-c247845f652d}

loop_
_symmetry_equiv_pos_as_xyz
'x, y, z'
'-x, y+1/2, -z+1/2'
'-x, -y, -z'
'x, -y-1/2, z-1/2'

loop_
_atom_site_label
_atom_site_type_symbol
_atom_site_fract_x
_atom_site_fract_y
_atom_site_fract_z
_atom_site_U_iso_or_equiv
_atom_site_adp_type
_atom_site_occupancy
_atom_site_symmetry_multiplicity
_atom_site_calc_flag
_atom_site_refinement_flags
_atom_site_disorder_assembly
_atom_site_disorder_group
H7A H 0.263(6) 0.130(3) 0.042(3) 0.09 Uiso 1 1 d D . .
H7B H 0.197(5) 0.185(2) 0.036(3) 0.045(18) Uiso 1 1 d D . .
H8A H 0.125(6) 0.280(2) 0.134(5) 0.09 Uiso 1 1 d D . .
H8B H 0.061(3) 0.226(3) 0.135(4) 0.050(18) Uiso 1 1 d D . .
H9A H 0.323(8) 0.260(4) 0.4106(14) 0.14(4) Uiso 1 1 d D . .
H9B H 0.247(7) 0.294(3) 0.335(5) 0.11(4) Uiso 1 1 d D . .
H10A H 0.458(5) 0.172(3) 0.444(2) 0.06(2) Uiso 1 1 d D . .
H10B H 0.505(3) 0.136(3) 0.394(4) 0.06(2) Uiso 1 1 d D . .
H11A H 0.548(6) 0.155(5) 0.259(7) 0.14(4) Uiso 1 1 d D . .
H11B H 0.516(8) 0.203(4) 0.200(7) 0.12(3) Uiso 1 1 d D . .
H12A H 0.389(6) 0.288(4) 0.143(5) 0.09 Uiso 1 1 d D . .
H12B H 0.292(4) 0.314(3) 0.152(5) 0.06(2) Uiso 1 1 d D . .
H13C H 0.368(7) 0.4880(16) 0.117(7) 0.09 Uiso 1 1 d D . .
H13D H 0.329(4) 0.426(3) 0.104(6) 0.09 Uiso 1 1 d D . .
H14A H 0.110(6) 0.280(3) -0.034(5) 0.09 Uiso 1 1 d D . .
H14B H 0.046(3) 0.236(4) -0.097(5) 0.09 Uiso 1 1 d D . .
Tm1 Tm 0.300012(17) 0.181464(10) 0.236356(15) 0.02782(9) Uani 1 1 d D . .
O1 O 0.1561(3) 0.12979(17) 0.2796(3) 0.0357(8) Uani 1 1 d . . .
O2 O 0.3420(3) 0.06573(16) 0.2270(2) 0.0336(8) Uani 1 1 d . . .
O3 O 0.3517(3) 0.07152(18) -0.0156(3) 0.0390(8) Uani 1 1 d . . .
O4 O -0.1032(3) -0.1377(2) 0.2057(3) 0.0489(10) Uani 1 1 d . . .
O5 O 0.1255(3) -0.2158(2) 0.1676(3) 0.0457(9) Uani 1 1 d . . .
O6 O 0.0981(3) -0.2033(2) -0.0765(3) 0.0467(10) Uani 1 1 d . . .
O7 O 0.2359(4) 0.1546(2) 0.0737(3) 0.0490(10) Uani 1 1 d D . .
O8 O 0.1259(3) 0.24347(19) 0.1618(3) 0.0435(9) Uani 1 1 d D . .
O9 O 0.2944(4) 0.2624(3) 0.3515(4) 0.0574(11) Uani 1 1 d D . .
O10 O 0.4431(3) 0.1513(2) 0.3932(3) 0.0437(9) Uani 1 1 d D . .
O11 O 0.4865(4) 0.1764(3) 0.2277(4) 0.0560(12) Uani 1 1 d D . .
O12 O 0.3467(4) 0.2861(2) 0.1751(4) 0.0504(10) Uani 1 1 d D . .
N1 N 0.1617(3) 0.0265(2) 0.3554(3) 0.0286(8) Uani 1 1 d . . .
N2 N 0.3204(3) -0.0245(2) 0.3190(3) 0.0306(9) Uani 1 1 d . . .
N3 N 0.3761(3) -0.0454(2) 0.1954(3) 0.0285(8) Uani 1 1 d . . .
N4 N 0.3767(4) -0.0416(2) 0.0318(3) 0.0326(9) Uani 1 1 d . . .
N5 N -0.2903(4) 0.0170(2) 0.1270(3) 0.0325(9) Uani 1 1 d . . .
N6 N -0.1155(3) -0.0282(2) 0.2567(3) 0.0320(9) Uani 1 1 d . . .
N7 N 0.0590(3) -0.0824(2) 0.3195(3) 0.0341(9) Uani 1 1 d . . .
N8 N 0.2190(3) -0.1344(2) 0.2857(3) 0.0331(9) Uani 1 1 d . . .
N9 N 0.2972(4) -0.1618(2) 0.1776(3) 0.0333(9) Uani 1 1 d . . .
N10 N 0.2788(3) -0.1521(2) 0.0073(3) 0.0326(9) Uani 1 1 d . . .
N11 N -0.1782(3) 0.1242(2) 0.1500(3) 0.0326(9) Uani 1 1 d . . .
N12 N -0.0104(3) 0.0801(2) 0.2892(3) 0.0303(9) Uani 1 1 d . . .
C1 C 0.2874(4) 0.0147(3) 0.3885(3) 0.0321(11) Uani 1 1 d . . .
H1A H 0.3142 -0.0095 0.451 0.038 Uiso 1 1 calc R . .
H1B H 0.3283 0.0583 0.3998 0.038 Uiso 1 1 calc R . .
C2 C 0.3454(4) 0.0043(2) 0.2460(3) 0.0258(10) Uani 1 1 d . . .
C3 C 0.4424(4) -0.0303(3) 0.1349(4) 0.0314(11) Uani 1 1 d . . .
H3A H 0.4675 0.0171 0.1448 0.038 Uiso 1 1 calc R . .
H3B H 0.5137 -0.0584 0.1566 0.038 Uiso 1 1 calc R . .
C4 C 0.3387(4) 0.0108(2) -0.0351(4) 0.0300(10) Uani 1 1 d . . .
C5 C -0.0938(4) 0.1356(3) 0.2505(4) 0.0340(11) Uani 1 1 d . . .
H5A H -0.0496 0.1771 0.2524 0.041 Uiso 1 1 calc R . .
H5B H -0.1378 0.1421 0.2928 0.041 Uiso 1 1 calc R . .
C6 C 0.1068(4) 0.0823(3) 0.3058(3) 0.0301(10) Uani 1 1 d . . .
C7 C -0.0402(4) 0.0187(2) 0.3310(3) 0.0305(10) Uani 1 1 d . . .
H7 H -0.0726 0.0292 0.381 0.037 Uiso 1 1 calc R . .
C8 C 0.0801(4) -0.0197(2) 0.3749(3) 0.0298(10) Uani 1 1 d . . .
H8 H 0.104 -0.0282 0.4457 0.036 Uiso 1 1 calc R . .
C9 C 0.3310(4) -0.0978(2) 0.3208(4) 0.0311(10) Uani 1 1 d . . .
H9 H 0.3854 -0.1143 0.3856 0.037 Uiso 1 1 calc R . .
C10 C 0.3799(4) -0.1120(2) 0.2401(4) 0.0299(10) Uani 1 1 d . . .
H10 H 0.4615 -0.1301 0.2683 0.036 Uiso 1 1 calc R . .
C11 C 0.3596(4) -0.1078(2) -0.0146(4) 0.0307(10) Uani 1 1 d . . .
H11 H 0.4361 -0.1304 -0.0021 0.037 Uiso 1 1 calc R . .
C12 C 0.2928(4) -0.0911(3) -0.1261(4) 0.0301(10) Uani 1 1 d . . .
H12 H 0.3352 -0.1092 -0.1658 0.036 Uiso 1 1 calc R . .
C13 C 0.1420(5) -0.1386(3) 0.3394(4) 0.0364(12) Uani 1 1 d . . .
H13A H 0.1907 -0.1398 0.4096 0.044 Uiso 1 1 calc R . .
H13B H 0.0974 -0.181 0.3224 0.044 Uiso 1 1 calc R . .
C14 C 0.2048(4) -0.1747(2) 0.2058(4) 0.0315(11) Uani 1 1 d . . .
C15 C 0.3120(5) -0.1937(3) 0.0954(4) 0.0359(12) Uani 1 1 d . . .
H15A H 0.2646 -0.2351 0.0792 0.043 Uiso 1 1 calc R . .
H15B H 0.395 -0.2068 0.1153 0.043 Uiso 1 1 calc R . .
C16 C 0.1773(4) -0.1634(3) -0.0736(4) 0.0333(11) Uani 1 1 d . . .
C17 C -0.2432(4) -0.0239(3) 0.2158(4) 0.0337(11) Uani 1 1 d . . .
H17A H -0.2694 -0.0045 0.2648 0.04 Uiso 1 1 calc R . .
H17B H -0.276 -0.0696 0.2009 0.04 Uiso 1 1 calc R . .
C18 C -0.0580(4) -0.0880(3) 0.2550(4) 0.0334(11) Uani 1 1 d . . .
O13 O 0.3955(6) 0.4473(4) 0.1213(6) 0.106(2) Uani 1 1 d D . .
O14 O 0.1164(4) 0.2464(2) -0.0661(3) 0.0492(10) Uani 1 1 d D . .
Cl1 Cl 0.52917(14) 0.25520(7) 0.06959(11) 0.0488(3) Uani 1 1 d . . .
Cl2 Cl 0.31737(15) 0.59871(10) 0.11277(12) 0.0666(5) Uani 1 1 d . . .
Cl3 Cl 0.13323(15) 0.38354(8) 0.05109(11) 0.0556(4) Uani 1 1 d . . .
O20 O 0.023(3) -0.0163(18) 0.051(2) 0.262(14) Uiso 0.5 1 d P A -1

loop_
_atom_site_aniso_label
_atom_site_aniso_U_11
_atom_site_aniso_U_22
_atom_site_aniso_U_33
_atom_site_aniso_U_23
_atom_site_aniso_U_13
_atom_site_aniso_U_12
Tm1 0.02814(14) 0.02314(14) 0.03218(14) -0.00019(8) 0.01164(10) -0.00172(8)
O1 0.0368(18) 0.0305(19) 0.044(2) 0.0008(16) 0.0207(16) -0.0052(15)
O2 0.0445(19) 0.0220(18) 0.0347(19) 0.0035(14) 0.0157(16) -0.0008(15)
O3 0.048(2) 0.027(2) 0.045(2) -0.0021(16) 0.0211(17) -0.0049(15)
O4 0.043(2) 0.034(2) 0.068(3) -0.015(2) 0.0193(19) -0.0111(17)
O5 0.039(2) 0.039(2) 0.057(2) -0.0055(19) 0.0163(18) -0.0114(17)
O6 0.040(2) 0.045(2) 0.049(2) 0.0074(19) 0.0090(17) -0.0144(18)
O7 0.064(3) 0.038(2) 0.037(2) -0.0012(19) 0.0103(19) 0.016(2)
O8 0.031(2) 0.029(2) 0.066(3) 0.0079(19) 0.0151(18) -0.0022(16)
O9 0.060(3) 0.054(3) 0.054(3) -0.021(2) 0.017(2) 0.013(2)
O10 0.044(2) 0.050(3) 0.033(2) -0.0092(19) 0.0100(17) -0.0017(19)
O11 0.041(2) 0.073(3) 0.065(3) 0.043(2) 0.033(2) 0.012(2)
O12 0.043(2) 0.036(2) 0.074(3) 0.014(2) 0.025(2) -0.0001(19)
N1 0.030(2) 0.025(2) 0.033(2) -0.0006(17) 0.0141(17) -0.0043(16)
N2 0.033(2) 0.028(2) 0.031(2) 0.0051(17) 0.0131(17) 0.0022(17)
N3 0.0268(19) 0.023(2) 0.037(2) 0.0028(17) 0.0131(17) 0.0018(15)
N4 0.035(2) 0.026(2) 0.037(2) -0.0025(18) 0.0151(18) -0.0011(17)
N5 0.034(2) 0.027(2) 0.037(2) 0.0000(18) 0.0145(18) -0.0040(17)
N6 0.031(2) 0.030(2) 0.036(2) -0.0019(18) 0.0145(18) -0.0058(17)
N7 0.031(2) 0.026(2) 0.047(3) 0.0002(19) 0.0174(19) -0.0026(17)
N8 0.028(2) 0.031(2) 0.040(2) 0.0011(19) 0.0137(18) -0.0034(17)
N9 0.031(2) 0.026(2) 0.041(2) -0.0013(19) 0.0136(19) -0.0031(17)
N10 0.032(2) 0.026(2) 0.040(2) 0.0028(18) 0.0132(18) -0.0028(17)
N11 0.030(2) 0.029(2) 0.036(2) -0.0024(18) 0.0105(18) -0.0044(17)
N12 0.032(2) 0.028(2) 0.033(2) 0.0002(17) 0.0155(17) -0.0027(17)
C1 0.032(2) 0.036(3) 0.026(2) -0.002(2) 0.008(2) -0.007(2)
C2 0.020(2) 0.026(3) 0.026(2) 0.0000(19) 0.0031(18) 0.0019(18)
C3 0.027(2) 0.028(3) 0.041(3) 0.002(2) 0.014(2) -0.0034(19)
C4 0.025(2) 0.027(3) 0.044(3) 0.003(2) 0.020(2) -0.0004(19)
C5 0.036(3) 0.031(3) 0.036(3) -0.009(2) 0.015(2) -0.004(2)
C6 0.035(3) 0.032(3) 0.024(2) -0.006(2) 0.013(2) -0.006(2)
C7 0.034(2) 0.032(3) 0.030(2) 0.000(2) 0.016(2) -0.006(2)
C8 0.035(3) 0.031(3) 0.027(2) 0.001(2) 0.015(2) -0.004(2)
C9 0.027(2) 0.027(3) 0.035(3) 0.005(2) 0.009(2) 0.0024(19)
C10 0.020(2) 0.028(3) 0.038(3) 0.002(2) 0.0068(19) 0.0006(18)
C11 0.027(2) 0.022(2) 0.044(3) -0.002(2) 0.014(2) 0.0008(18)
C12 0.024(2) 0.033(3) 0.038(3) -0.004(2) 0.018(2) 0.0013(19)
C13 0.039(3) 0.027(3) 0.044(3) 0.008(2) 0.018(2) 0.001(2)
C14 0.028(2) 0.023(3) 0.040(3) 0.005(2) 0.009(2) 0.0013(19)
C15 0.033(3) 0.027(3) 0.044(3) 0.001(2) 0.011(2) -0.001(2)
C16 0.029(2) 0.028(3) 0.043(3) -0.003(2) 0.013(2) 0.001(2)
C17 0.031(2) 0.038(3) 0.037(3) 0.004(2) 0.019(2) -0.008(2)
C18 0.036(3) 0.030(3) 0.038(3) -0.002(2) 0.019(2) -0.009(2)
O13 0.080(4) 0.124(6) 0.101(5) 0.030(5) 0.021(4) 0.030(4)
O14 0.052(2) 0.042(3) 0.051(3) -0.0033(19) 0.017(2) -0.0020(19)
Cl1 0.0746(10) 0.0332(7) 0.0465(8) 0.0071(6) 0.0320(7) 0.0018(6)
Cl2 0.0651(10) 0.0851(13) 0.0492(9) -0.0160(8) 0.0218(8) -0.0382(9)
Cl3 0.0796(10) 0.0407(8) 0.0491(8) 0.0035(7) 0.0275(8) 0.0106(7)

loop_
_atom_type_symbol
_atom_type_description
_atom_type_scat_dispersion_real
_atom_type_scat_dispersion_imag
_atom_type_scat_source
C C 0.0033 0.0016 'International Tables Vol C Tables 4.2.6.8 and 6.1.1.4'
H H 0 0 'International Tables Vol C Tables 4.2.6.8 and 6.1.1.4'
N N 0.0061 0.0033 'International Tables Vol C Tables 4.2.6.8 and 6.1.1.4'
O O 0.0106 0.006 'International Tables Vol C Tables 4.2.6.8 and 6.1.1.4'
Cl Cl 0.1484 0.1585 'International Tables Vol C Tables 4.2.6.8 and 6.1.1.4'
Tm Tm -0.3139 5.2483 'International Tables Vol C Tables 4.2.6.8 and 6.1.1.4'

loop_
_exptl_crystal_face_index_h
_exptl_crystal_face_index_k
_exptl_crystal_face_index_l
_exptl_crystal_face_perp_dist
0 19 14 0.1056
0 -1 1 0.0961
0 1 -1 0.1556
-1 0 0 0.1556
1 0 0 0.117
3 27 -1 0.1344
0 -2 -1 0.0531

loop_
_geom_angle_atom_site_label_1
_geom_angle_atom_site_label_2
_geom_angle_atom_site_label_3
_geom_angle
_geom_angle_site_symmetry_1
_geom_angle_site_symmetry_3
O7 Tm1 O1 101.45(15) . .
O7 Tm1 O8 75.15(15) . .
O1 Tm1 O8 73.15(13) . .
O7 Tm1 O11 83.01(17) . .
O1 Tm1 O11 148.71(14) . .
O8 Tm1 O11 136.86(14) . .
O7 Tm1 O9 145.47(16) . .
O1 Tm1 O9 82.11(16) . .
O8 Tm1 O9 73.13(17) . .
O11 Tm1 O9 111.73(18) . .
O7 Tm1 O2 73.01(13) . .
O1 Tm1 O2 78.27(12) . .
O8 Tm1 O2 131.36(13) . .
O11 Tm1 O2 73.46(15) . .
O9 Tm1 O2 140.16(16) . .
O7 Tm1 O10 142.40(14) . .
O1 Tm1 O10 88.44(13) . .
O8 Tm1 O10 141.84(15) . .
O11 Tm1 O10 71.11(15) . .
O9 Tm1 O10 71.39(16) . .
O2 Tm1 O10 73.73(13) . .
O7 Tm1 O12 80.69(17) . .
O1 Tm1 O12 142.42(13) . .
O8 Tm1 O12 71.23(14) . .
O11 Tm1 O12 68.79(15) . .
O9 Tm1 O12 76.54(18) . .
O2 Tm1 O12 136.03(13) . .
O10 Tm1 O12 112.86(15) . .
C6 O1 Tm1 156.5(3) . .
C2 O2 Tm1 157.2(3) . .
Tm1 O7 H7A 133(4) . .
Tm1 O7 H7B 115(4) . .
H7A O7 H7B 107(4) . .
Tm1 O8 H8A 122(5) . .
Tm1 O8 H8B 123(4) . .
H8A O8 H8B 107(4) . .
Tm1 O9 H9A 128(4) . .
Tm1 O9 H9B 121(6) . .
H9A O9 H9B 109(5) . .
Tm1 O10 H10A 126(3) . .
Tm1 O10 H10B 116(4) . .
H10A O10 H10B 108(4) . .
Tm1 O11 H11A 133(8) . .
Tm1 O11 H11B 129(7) . .
H11A O11 H11B 97(9) . .
Tm1 O12 H12A 123(6) . .
Tm1 O12 H12B 116(5) . .
H12A O12 H12B 109(8) . .
C6 N1 C1 123.9(4) . .
C6 N1 C8 112.4(4) . .
C1 N1 C8 123.6(4) . .
C2 N2 C9 112.7(4) . .
C2 N2 C1 123.1(4) . .
C9 N2 C1 124.1(4) . .
C2 N3 C3 121.7(4) . .
C2 N3 C10 111.3(4) . .
C3 N3 C10 122.3(4) . .
C4 N4 C3 122.5(4) . .
C4 N4 C11 112.8(4) . .
C3 N4 C11 124.0(4) . .
C4 N5 C17 122.7(4) 3 .
C4 N5 C12 113.1(4) 3 3
C17 N5 C12 124.2(4) . 3
C18 N6 C17 121.3(4) . .
C18 N6 C7 112.2(4) . .
C17 N6 C7 123.0(4) . .
C18 N7 C8 111.7(4) . .
C18 N7 C13 122.2(4) . .
C8 N7 C13 125.3(4) . .
C14 N8 C13 122.9(4) . .
C14 N8 C9 112.5(4) . .
C13 N8 C9 123.6(4) . .
C14 N9 C15 124.1(4) . .
C14 N9 C10 112.7(4) . .
C15 N9 C10 123.2(4) . .
C16 N10 C11 111.7(4) . .
C16 N10 C15 122.4(4) . .
C11 N10 C15 124.1(4) . .
C16 N11 C12 111.4(4) 3 3
C16 N11 C5 121.6(4) 3 .
C12 N11 C5 123.3(4) 3 .
C6 N12 C5 125.4(4) . .
C6 N12 C7 111.4(4) . .
C5 N12 C7 122.4(4) . .
N1 C1 N2 113.2(4) . .
N1 C1 H1A 108.9 . .
N2 C1 H1A 108.9 . .
N1 C1 H1B 108.9 . .
N2 C1 H1B 108.9 . .
H1A C1 H1B 107.7 . .
O2 C2 N2 126.3(4) . .
O2 C2 N3 124.5(4) . .
N2 C2 N3 109.2(4) . .
N4 C3 N3 113.9(4) . .
N4 C3 H3A 108.8 . .
N3 C3 H3A 108.8 . .
N4 C3 H3B 108.8 . .
N3 C3 H3B 108.8 . .
H3A C3 H3B 107.7 . .
O3 C4 N5 126.2(5) . 3
O3 C4 N4 125.8(5) . .
N5 C4 N4 107.8(4) 3 .
N12 C5 N11 113.4(4) . .
N12 C5 H5A 108.9 . .
N11 C5 H5A 108.9 . .
N12 C5 H5B 108.9 . .
N11 C5 H5B 108.9 . .
H5A C5 H5B 107.7 . .
O1 C6 N1 125.4(4) . .
O1 C6 N12 124.5(5) . .
N1 C6 N12 110.0(4) . .
N6 C7 N12 113.2(4) . .
N6 C7 C8 103.0(4) . .
N12 C7 C8 103.3(4) . .
N6 C7 H7 112.2 . .
N12 C7 H7 112.2 . .
C8 C7 H7 112.2 . .
N7 C8 N1 114.1(4) . .
N7 C8 C7 104.3(4) . .
N1 C8 C7 102.8(4) . .
N7 C8 H8 111.7 . .
N1 C8 H8 111.7 . .
C7 C8 H8 111.7 . .
N2 C9 N8 115.1(4) . .
N2 C9 C10 103.0(4) . .
N8 C9 C10 102.9(4) . .
N2 C9 H9 111.7 . .
N8 C9 H9 111.7 . .
C10 C9 H9 111.7 . .
N9 C10 N3 115.2(4) . .
N9 C10 C9 103.3(4) . .
N3 C10 C9 103.3(4) . .
N9 C10 H10 111.5 . .
N3 C10 H10 111.5 . .
C9 C10 H10 111.5 . .
N10 C11 N4 115.1(4) . .
N10 C11 C12 103.8(4) . .
N4 C11 C12 103.3(4) . .
N10 C11 H11 111.4 . .
N4 C11 H11 111.4 . .
C12 C11 H11 111.4 . .
N11 C12 N5 115.5(4) 3 3
N11 C12 C11 102.9(4) 3 .
N5 C12 C11 102.8(4) 3 .
N11 C12 H12 111.7 3 .
N5 C12 H12 111.7 3 .
C11 C12 H12 111.7 . .
N8 C13 N7 113.4(4) . .
N8 C13 H13A 108.9 . .
N7 C13 H13A 108.9 . .
N8 C13 H13B 108.9 . .
N7 C13 H13B 108.9 . .
H13A C13 H13B 107.7 . .
O5 C14 N9 125.8(5) . .
O5 C14 N8 126.4(5) . .
N9 C14 N8 107.8(4) . .
N9 C15 N10 115.2(4) . .
N9 C15 H15A 108.5 . .
N10 C15 H15A 108.5 . .
N9 C15 H15B 108.5 . .
N10 C15 H15B 108.5 . .
H15A C15 H15B 107.5 . .
O6 C16 N10 124.6(5) . .
O6 C16 N11 125.8(5) . 3
N10 C16 N11 109.6(4) . 3
N6 C17 N5 113.5(4) . .
N6 C17 H17A 108.9 . .
N5 C17 H17A 108.9 . .
N6 C17 H17B 108.9 . .
N5 C17 H17B 108.9 . .
H17A C17 H17B 107.7 . .
O4 C18 N6 125.6(5) . .
O4 C18 N7 125.8(5) . .
N6 C18 N7 108.5(4) . .
H13C O13 H13D 98(4) . .
H14A O14 H14B 101(4) . .

loop_
_geom_bond_atom_site_label_1
_geom_bond_atom_site_label_2
_geom_bond_distance
_geom_bond_site_symmetry_2
Tm1 O7 2.268(4) .
Tm1 O1 2.309(3) .
Tm1 O8 2.314(4) .
Tm1 O11 2.319(4) .
Tm1 O9 2.337(4) .
Tm1 O2 2.339(3) .
Tm1 O10 2.362(4) .
Tm1 O12 2.392(4) .
O1 C6 1.246(6) .
O2 C2 1.232(6) .
O3 C4 1.218(6) .
O4 C18 1.211(6) .
O5 C14 1.214(6) .
O6 C16 1.227(6) .
O7 H7A 0.812(19) .
O7 H7B 0.821(19) .
O8 H8A 0.82(2) .
O8 H8B 0.807(19) .
O9 H9A 0.802(19) .
O9 H9B 0.81(2) .
O10 H10A 0.805(19) .
O10 H10B 0.809(19) .
O11 H11A 0.82(2) .
O11 H11B 0.82(2) .
O12 H12A 0.82(2) .
O12 H12B 0.82(2) .
N1 C6 1.340(6) .
N1 C1 1.430(6) .
N1 C8 1.449(6) .
N2 C2 1.345(6) .
N2 C9 1.440(6) .
N2 C1 1.450(6) .
N3 C2 1.361(6) .
N3 C3 1.440(6) .
N3 C10 1.453(6) .
N4 C4 1.372(6) .
N4 C3 1.430(6) .
N4 C11 1.441(6) .
N5 C4 1.360(7) 3
N5 C17 1.445(6) .
N5 C12 1.451(6) 3
N6 C18 1.368(6) .
N6 C17 1.433(6) .
N6 C7 1.449(6) .
N7 C18 1.375(6) .
N7 C8 1.438(6) .
N7 C13 1.445(6) .
N8 C14 1.369(7) .
N8 C13 1.438(6) .
N8 C9 1.445(6) .
N9 C14 1.360(6) .
N9 C15 1.430(7) .
N9 C10 1.444(6) .
N10 C16 1.360(6) .
N10 C11 1.436(6) .
N10 C15 1.447(7) .
N11 C16 1.362(7) 3
N11 C12 1.451(6) 3
N11 C5 1.452(6) .
N12 C6 1.348(6) .
N12 C5 1.443(6) .
N12 C7 1.458(6) .
C1 H1A 0.97 .
C1 H1B 0.97 .
C3 H3A 0.97 .
C3 H3B 0.97 .
C4 N5 1.360(7) 3
C5 H5A 0.97 .
C5 H5B 0.97 .
C7 C8 1.545(7) .
C7 H7 0.98 .
C8 H8 0.98 .
C9 C10 1.542(7) .
C9 H9 0.98 .
C10 H10 0.98 .
C11 C12 1.555(7) .
C11 H11 0.98 .
C12 N11 1.451(6) 3
C12 N5 1.451(6) 3
C12 H12 0.98 .
C13 H13A 0.97 .
C13 H13B 0.97 .
C15 H15A 0.97 .
C15 H15B 0.97 .
C16 N11 1.362(7) 3
C17 H17A 0.97 .
C17 H17B 0.97 .
O13 H13C 0.86(2) .
O13 H13D 0.85(2) .
O14 H14A 0.83(2) .
O14 H14B 0.82(2) .

loop_
_geom_hbond_atom_site_label_D
_geom_hbond_atom_site_label_H
_geom_hbond_atom_site_label_A
_geom_hbond_distance_DH
_geom_hbond_distance_HA
_geom_hbond_distance_DA
_geom_hbond_angle_DHA
_geom_hbond_site_symmetry_A
O7 H7B O14 0.821(19) 1.88(2) 2.692(6) 170(5) .
O8 H8A Cl3 0.82(2) 2.39(2) 3.207(4) 176(7) .
O8 H8B O6 0.807(19) 1.84(2) 2.636(5) 169(6) 3
O9 H9B O4 0.81(2) 2.10(3) 2.901(6) 170(10) 2
O10 H10B Cl2 0.809(19) 2.31(2) 3.118(4) 175(7) 2_645
O11 H11A Cl2 0.82(2) 2.25(5) 3.027(5) 158(10) 2_645
O11 H11B Cl1 0.82(2) 2.23(5) 2.993(4) 155(9) .
O12 H12A Cl1 0.82(2) 2.43(4) 3.213(5) 160(8) .
O12 H12B Cl3 0.82(2) 2.36(3) 3.167(5) 167(7) .
O13 H13C Cl2 0.86(2) 2.25(2) 3.101(8) 173(7) .
O13 H13D Cl3 0.85(2) 2.35(3) 3.198(8) 172(7) .
O14 H14A Cl3 0.83(2) 2.34(3) 3.152(4) 166(7) .
O14 H14B O5 0.82(2) 1.97(2) 2.798(5) 177(7) 3

loop_
_geom_torsion_atom_site_label_1
_geom_torsion_atom_site_label_2
_geom_torsion_atom_site_label_3
_geom_torsion_atom_site_label_4
_geom_torsion
_geom_torsion_site_symmetry_1
_geom_torsion_site_symmetry_4
O7 Tm1 O1 C6 84.1(8) . .
O8 Tm1 O1 C6 154.5(8) . .
O11 Tm1 O1 C6 -11.3(10) . .
O9 Tm1 O1 C6 -130.8(8) . .
O2 Tm1 O1 C6 14.3(8) . .
O10 Tm1 O1 C6 -59.4(8) . .
O12 Tm1 O1 C6 173.6(7) . .
O7 Tm1 O2 C2 -132.3(8) . .
O1 Tm1 O2 C2 -26.3(8) . .
O8 Tm1 O2 C2 -81.0(8) . .
O11 Tm1 O2 C2 140.2(8) . .
O9 Tm1 O2 C2 35.9(9) . .
O10 Tm1 O2 C2 65.5(8) . .
O12 Tm1 O2 C2 171.8(8) . .
C6 N1 C1 N2 -93.3(5) . .
C8 N1 C1 N2 88.9(5) . .
C2 N2 C1 N1 88.9(5) . .
C9 N2 C1 N1 -91.6(5) . .
Tm1 O2 C2 N2 -10.3(11) . .
Tm1 O2 C2 N3 170.1(5) . .
C9 N2 C2 O2 179.2(4) . .
C1 N2 C2 O2 -1.3(7) . .
C9 N2 C2 N3 -1.1(5) . .
C1 N2 C2 N3 178.4(4) . .
C3 N3 C2 O2 19.6(7) . .
C10 N3 C2 O2 175.8(4) . .
C3 N3 C2 N2 -160.2(4) . .
C10 N3 C2 N2 -3.9(5) . .
C4 N4 C3 N3 110.0(5) . .
C11 N4 C3 N3 -79.9(5) . .
C2 N3 C3 N4 -114.1(5) . .
C10 N3 C3 N4 92.2(5) . .
C3 N4 C4 O3 -2.7(7) . .
C11 N4 C4 O3 -173.8(4) . .
C3 N4 C4 N5 173.9(4) . 3
C11 N4 C4 N5 2.8(5) . 3
C6 N12 C5 N11 108.7(5) . .
C7 N12 C5 N11 -82.3(5) . .
C16 N11 C5 N12 -113.5(5) 3 .
C12 N11 C5 N12 90.2(5) 3 .
Tm1 O1 C6 N1 24.2(11) . .
Tm1 O1 C6 N12 -156.7(6) . .
C1 N1 C6 O1 2.2(7) . .
C8 N1 C6 O1 -179.7(4) . .
C1 N1 C6 N12 -177.0(4) . .
C8 N1 C6 N12 1.0(5) . .
C5 N12 C6 O1 -8.5(7) . .
C7 N12 C6 O1 -178.6(4) . .
C5 N12 C6 N1 170.7(4) . .
C7 N12 C6 N1 0.6(5) . .
C18 N6 C7 N12 113.5(4) . .
C17 N6 C7 N12 -87.3(5) . .
C18 N6 C7 C8 2.6(5) . .
C17 N6 C7 C8 161.9(4) . .
C6 N12 C7 N6 -112.5(4) . .
C5 N12 C7 N6 77.0(5) . .
C6 N12 C7 C8 -1.8(5) . .
C5 N12 C7 C8 -172.3(4) . .
C18 N7 C8 N1 -115.7(4) . .
C13 N7 C8 N1 74.7(6) . .
C18 N7 C8 C7 -4.3(5) . .
C13 N7 C8 C7 -174.0(4) . .
C6 N1 C8 N7 110.1(5) . .
C1 N1 C8 N7 -71.8(6) . .
C6 N1 C8 C7 -2.1(5) . .
C1 N1 C8 C7 176.0(4) . .
N6 C7 C8 N7 1.0(4) . .
N12 C7 C8 N7 -117.1(4) . .
N6 C7 C8 N1 120.3(4) . .
N12 C7 C8 N1 2.2(4) . .
C2 N2 C9 N8 -106.0(5) . .
C1 N2 C9 N8 74.5(6) . .
C2 N2 C9 C10 5.2(5) . .
C1 N2 C9 C10 -174.3(4) . .
C14 N8 C9 N2 119.8(5) . .
C13 N8 C9 N2 -71.4(6) . .
C14 N8 C9 C10 8.5(5) . .
C13 N8 C9 C10 177.3(4) . .
C14 N9 C10 N3 -107.7(5) . .
C15 N9 C10 N3 72.4(6) . .
C14 N9 C10 C9 4.1(5) . .
C15 N9 C10 C9 -175.8(4) . .
C2 N3 C10 N9 118.6(4) . .
C3 N3 C10 N9 -85.3(5) . .
C2 N3 C10 C9 6.8(5) . .
C3 N3 C10 C9 162.9(4) . .
N2 C9 C10 N9 -127.2(4) . .
N8 C9 C10 N9 -7.2(5) . .
N2 C9 C10 N3 -6.9(4) . .
N8 C9 C10 N3 113.1(4) . .
C16 N10 C11 N4 112.3(5) . .
C15 N10 C11 N4 -82.8(6) . .
C16 N10 C11 C12 0.2(5) . .
C15 N10 C11 C12 165.1(4) . .
C4 N4 C11 N10 -116.9(4) . .
C3 N4 C11 N10 72.1(6) . .
C4 N4 C11 C12 -4.5(5) . .
C3 N4 C11 C12 -175.5(4) . .
N10 C11 C12 N11 4.5(5) . 3
N4 C11 C12 N11 -116.0(4) . 3
N10 C11 C12 N5 124.7(4) . 3
N4 C11 C12 N5 4.3(4) . 3
C14 N8 C13 N7 -105.3(5) . .
C9 N8 C13 N7 87.0(6) . .
C18 N7 C13 N8 99.9(5) . .
C8 N7 C13 N8 -91.5(6) . .
C15 N9 C14 O5 2.2(8) . .
C10 N9 C14 O5 -177.6(5) . .
C15 N9 C14 N8 -179.1(4) . .
C10 N9 C14 N8 1.0(5) . .
C13 N8 C14 O5 3.4(8) . .
C9 N8 C14 O5 172.3(5) . .
C13 N8 C14 N9 -175.2(4) . .
C9 N8 C14 N9 -6.3(5) . .
C14 N9 C15 N10 102.3(5) . .
C10 N9 C15 N10 -77.9(6) . .
C16 N10 C15 N9 -106.2(5) . .
C11 N10 C15 N9 90.4(6) . .
C11 N10 C16 O6 174.3(5) . .
C15 N10 C16 O6 9.1(8) . .
C11 N10 C16 N11 -5.3(6) . 3
C15 N10 C16 N11 -170.5(4) . 3
C18 N6 C17 N5 -110.8(5) . .
C7 N6 C17 N5 91.8(5) . .
C4 N5 C17 N6 102.0(5) 3 .
C12 N5 C17 N6 -78.9(6) 3 .
C17 N6 C18 O4 14.2(8) . .
C7 N6 C18 O4 173.9(5) . .
C17 N6 C18 N7 -165.1(4) . .
C7 N6 C18 N7 -5.4(5) . .
C8 N7 C18 O4 -173.1(5) . .
C13 N7 C18 O4 -3.2(8) . .
C8 N7 C18 N6 6.1(5) . .
C13 N7 C18 N6 176.1(4) . .
